data_7201098
loop_
_publ_author_name
'Halder, Partha'
'Chakraborty, Biswarup'
'Banerjee, Priya Ranjan'
'Zangrando, Ennio'
'Paine, Tapan Kanti'

_publ_section_title
;
 Role of \a-hydroxycarboxylic acids in the construction of
 supramolecular assemblies of nickel(ii) complexes with nitrogen donor
 coligands
;
_journal_issue 12
_journal_name_full CrystEngComm
_journal_page_first 2650
_journal_paper_doi 10.1039/b904939h
_journal_volume 11
_journal_year 2009
_chemical_formula_moiety 'C38 H39 N4 Ni O6, 2.5(C H4 O)'
_chemical_formula_sum 'C40.5 H44 N4 Ni O8.5'
_chemical_formula_weight 781.51
_chemical_name_systematic
;
?
;
_space_group_IT_number 2
_symmetry_cell_setting triclinic
_symmetry_space_group_name_Hall '-P 1'
_symmetry_space_group_name_H-M 'P -1'
_atom_sites_solution_hydrogens geom
_atom_sites_solution_primary direct
_atom_sites_solution_secondary difmap
_audit_creation_method SHELXL-97
_cell_angle_alpha 74.50(2)
_cell_angle_beta 68.63(2)
_cell_angle_gamma 66.967(10)
_cell_formula_units_Z 2
_cell_length_a 11.621(2)
_cell_length_b 13.006(2)
_cell_length_c 15.093(3)
_cell_measurement_temperature 150(2)
_cell_volume 1934.2(7)
_computing_cell_refinement 'Bruker Apex II'
_computing_data_collection 'APEX2 v2.1-0 (Bruker AXS)'
_computing_data_reduction 'Bruker Apex II'
_computing_molecular_graphics 'Ortep3/windows (Farrugia,1997)'
_computing_publication_material 'Wingx 1.80.05 (Farrugia, 1999)'
_computing_structure_refinement 'SHELX97 (Sheldrick, 1998)'
_computing_structure_solution 'SHELX97 (Sheldrick, 1998)'
_diffrn_ambient_temperature 150(2)
_diffrn_measured_fraction_theta_full 0.953
_diffrn_measured_fraction_theta_max 0.953
_diffrn_measurement_device_type 'Bruker Apex II CCD'
_diffrn_measurement_method 'w/ and f/ scan'
_diffrn_radiation_monochromator graphite
_diffrn_radiation_source 'fine-focus sealed tube'
_diffrn_radiation_type MoK\a
_diffrn_radiation_wavelength 0.71073
_diffrn_reflns_av_R_equivalents 0.0246
_diffrn_reflns_av_sigmaI/netI 0.0324
_diffrn_reflns_limit_h_max 14
_diffrn_reflns_limit_h_min -15
_diffrn_reflns_limit_k_max 16
_diffrn_reflns_limit_k_min -17
_diffrn_reflns_limit_l_max 19
_diffrn_reflns_limit_l_min -19
_diffrn_reflns_number 21273
_diffrn_reflns_theta_full 27.87
_diffrn_reflns_theta_max 27.87
_diffrn_reflns_theta_min 1.72
_exptl_absorpt_coefficient_mu 0.560
_exptl_absorpt_correction_T_max 0.880
_exptl_absorpt_correction_T_min 0.762
_exptl_absorpt_correction_type multi-scan
_exptl_crystal_colour green
_exptl_crystal_density_diffrn 1.342
_exptl_crystal_density_method 'not measured'
_exptl_crystal_description block
_exptl_crystal_F_000 822
_exptl_crystal_size_max 0.55
_exptl_crystal_size_mid 0.31
_exptl_crystal_size_min 0.27
_refine_diff_density_max 0.370
_refine_diff_density_min -0.518
_refine_diff_density_rms 0.050
_refine_ls_extinction_method none
_refine_ls_goodness_of_fit_ref 1.044
_refine_ls_hydrogen_treatment mixed
_refine_ls_matrix_type full
_refine_ls_number_parameters 498
_refine_ls_number_reflns 8783
_refine_ls_number_restraints 0
_refine_ls_restrained_S_all 1.044
_refine_ls_R_factor_all 0.0446
_refine_ls_R_factor_gt 0.0359
_refine_ls_shift/su_max 0.001
_refine_ls_shift/su_mean 0.000
_refine_ls_structure_factor_coef Fsqd
_refine_ls_weighting_details 'calc w=1/[\s^2^(Fo^2^)+(0.0416P)^2^+0.8684P] where P=(Fo^2^+2Fc^2^)/3'
_refine_ls_weighting_scheme calc
_refine_ls_wR_factor_gt 0.0895
_refine_ls_wR_factor_ref 0.0941
_reflns_number_gt 7447
_reflns_number_total 8783
_reflns_threshold_expression >2\s(I)
_cod_data_source_file b904939h.txt
_cod_data_source_block 6
_cod_original_cell_volume 1934.2(6)
_cod_original_formula_sum 'C40.50 H44 N4 Ni O8.50'
_cod_database_code 7201098

loop_
_symmetry_equiv_pos_as_xyz
'x, y, z'
'-x, -y, -z'

loop_
_atom_site_label
_atom_site_type_symbol
_atom_site_fract_x
_atom_site_fract_y
_atom_site_fract_z
_atom_site_U_iso_or_equiv
_atom_site_adp_type
_atom_site_occupancy
_atom_site_symmetry_multiplicity
_atom_site_calc_flag
_atom_site_refinement_flags
_atom_site_disorder_assembly
_atom_site_disorder_group
Ni Ni 0.10689(2) 0.045129(18) 0.215565(14) 0.02104(7) Uani 1 1 d . . .
N1 N 0.14663(14) 0.18370(12) 0.22642(10) 0.0260(3) Uani 1 1 d . . .
N2 N 0.29959(14) -0.02912(13) 0.13614(10) 0.0269(3) Uani 1 1 d . . .
N3 N 0.07649(19) 0.16405(15) 0.39224(12) 0.0424(4) Uani 1 1 d . . .
H3A H 0.0734 0.0970 0.3939 0.051 Uiso 1 1 calc R . .
H3B H 0.0548 0.1903 0.4462 0.051 Uiso 1 1 calc R . .
N4 N 0.25298(17) -0.05657(15) 0.00942(12) 0.0392(4) Uani 1 1 d . . .
H4A H 0.1737 -0.0085 0.0282 0.047 Uiso 1 1 calc R . .
H4B H 0.2763 -0.0891 -0.0415 0.047 Uiso 1 1 calc R . .
O1 O 0.06538(12) -0.09971(10) 0.22460(8) 0.0240(2) Uani 1 1 d . . .
H1O H 0.034(2) -0.1135(17) 0.1920(15) 0.029 Uiso 1 1 d . . .
O2 O 0.13958(12) -0.04826(10) 0.34021(8) 0.0257(3) Uani 1 1 d . . .
O3 O 0.16053(14) -0.21244(11) 0.43589(9) 0.0347(3) Uani 1 1 d . . .
O4 O -0.09316(11) 0.12596(10) 0.27757(8) 0.0227(2) Uani 1 1 d . . .
H4O H -0.137(2) 0.1282(17) 0.3316(15) 0.027 Uiso 1 1 d . . .
O5 O 0.03888(11) 0.11939(10) 0.10092(8) 0.0258(3) Uani 1 1 d . . .
O6 O -0.13659(13) 0.19874(13) 0.04931(9) 0.0411(3) Uani 1 1 d . . .
C1 C 0.1907(2) 0.24461(18) 0.14255(15) 0.0405(5) Uani 1 1 d . . .
H1 H 0.2165 0.2138 0.0852 0.049 Uiso 1 1 calc R . .
C2 C 0.2008(3) 0.3477(2) 0.13450(17) 0.0511(6) Uani 1 1 d . . .
H2 H 0.2335 0.3871 0.0734 0.061 Uiso 1 1 calc R . .
C3 C 0.1618(2) 0.39360(18) 0.21813(18) 0.0449(5) Uani 1 1 d . . .
H3 H 0.1652 0.4664 0.2150 0.054 Uiso 1 1 calc R . .
C4 C 0.11898(19) 0.33367(17) 0.30424(16) 0.0372(4) Uani 1 1 d . . .
H4 H 0.0924 0.3640 0.3620 0.045 Uiso 1 1 calc R . .
C5 C 0.11418(17) 0.22624(16) 0.30755(13) 0.0293(4) Uani 1 1 d . . .
C6 C 0.39021(19) -0.05037(18) 0.18134(15) 0.0374(4) Uani 1 1 d . . .
H6 H 0.3651 -0.0114 0.2339 0.045 Uiso 1 1 calc R . .
C7 C 0.5139(2) -0.1233(2) 0.15675(18) 0.0507(6) Uani 1 1 d . . .
H7 H 0.5729 -0.1361 0.1917 0.061 Uiso 1 1 calc R . .
C8 C 0.5517(2) -0.1789(2) 0.07849(18) 0.0493(6) Uani 1 1 d . . .
H8 H 0.6369 -0.2321 0.0602 0.059 Uiso 1 1 calc R . .
C9 C 0.4660(2) -0.15651(18) 0.02816(15) 0.0412(5) Uani 1 1 d . . .
H9 H 0.4920 -0.1919 -0.0267 0.049 Uiso 1 1 calc R . .
C10 C 0.33849(18) -0.08040(16) 0.05847(13) 0.0312(4) Uani 1 1 d . . .
C11 C 0.13930(16) -0.14851(15) 0.36178(12) 0.0252(3) Uani 1 1 d . . .
C12 C 0.10863(17) -0.19556(14) 0.29209(12) 0.0242(3) Uani 1 1 d . . .
C13 C 0.23098(17) -0.28322(14) 0.23931(13) 0.0273(4) Uani 1 1 d . . .
C14 C 0.3444(2) -0.33152(19) 0.2664(2) 0.0520(6) Uani 1 1 d . . .
H14 H 0.3485 -0.3109 0.3208 0.062 Uiso 1 1 calc R . .
C15 C 0.4527(2) -0.4101(2) 0.2150(2) 0.0634(8) Uani 1 1 d . . .
H15 H 0.5300 -0.4424 0.2347 0.076 Uiso 1 1 calc R . .
C16 C 0.4494(2) -0.44125(18) 0.13669(18) 0.0498(6) Uani 1 1 d . . .
H16 H 0.5232 -0.4958 0.1025 0.060 Uiso 1 1 calc R . .
C17 C 0.3379(2) -0.39278(18) 0.10799(16) 0.0456(5) Uani 1 1 d . . .
H17 H 0.3350 -0.4127 0.0529 0.055 Uiso 1 1 calc R . .
C18 C 0.2301(2) -0.31508(17) 0.15911(14) 0.0367(4) Uani 1 1 d . . .
H18 H 0.1534 -0.2827 0.1388 0.044 Uiso 1 1 calc R . .
C19 C -0.00424(17) -0.24107(15) 0.35020(12) 0.0262(4) Uani 1 1 d . . .
C20 C 0.0116(2) -0.35550(16) 0.37228(14) 0.0348(4) Uani 1 1 d . . .
H20 H 0.0956 -0.4092 0.3507 0.042 Uiso 1 1 calc R . .
C21 C -0.0946(2) -0.39161(19) 0.42567(16) 0.0431(5) Uani 1 1 d . . .
H21 H -0.0830 -0.4701 0.4401 0.052 Uiso 1 1 calc R . .
C22 C -0.2166(2) -0.3150(2) 0.45790(16) 0.0446(5) Uani 1 1 d . . .
H22 H -0.2893 -0.3403 0.4936 0.054 Uiso 1 1 calc R . .
C23 C -0.2326(2) -0.20167(19) 0.43810(16) 0.0443(5) Uani 1 1 d . . .
H23 H -0.3164 -0.1484 0.4611 0.053 Uiso 1 1 calc R . .
C24 C -0.12732(19) -0.16481(17) 0.38493(15) 0.0365(4) Uani 1 1 d . . .
H24 H -0.1393 -0.0863 0.3720 0.044 Uiso 1 1 calc R . .
C25 C -0.08197(17) 0.17089(15) 0.11307(12) 0.0269(4) Uani 1 1 d . . .
C26 C -0.16456(16) 0.20465(14) 0.21377(12) 0.0245(3) Uani 1 1 d . . .
C27 C -0.17424(17) 0.32493(15) 0.21518(14) 0.0305(4) Uani 1 1 d . . .
C28 C -0.1543(2) 0.40204(19) 0.13275(19) 0.0543(6) Uani 1 1 d . . .
H28 H -0.1325 0.3807 0.0717 0.065 Uiso 1 1 calc R . .
C29 C -0.1660(3) 0.5107(2) 0.1390(3) 0.0777(10) Uani 1 1 d . . .
H29 H -0.1500 0.5623 0.0817 0.093 Uiso 1 1 calc R . .
C30 C -0.2000(3) 0.5442(2) 0.2253(3) 0.0729(10) Uani 1 1 d . . .
H30 H -0.2103 0.6193 0.2288 0.088 Uiso 1 1 calc R . .
C31 C -0.2191(2) 0.4691(2) 0.3066(2) 0.0616(8) Uani 1 1 d . . .
H31 H -0.2416 0.4916 0.3673 0.074 Uiso 1 1 calc R . .
C32 C -0.2063(2) 0.36019(17) 0.30230(17) 0.0419(5) Uani 1 1 d . . .
H32 H -0.2197 0.3088 0.3601 0.050 Uiso 1 1 calc R . .
C33 C -0.29833(17) 0.19031(15) 0.24170(12) 0.0263(4) Uani 1 1 d . . .
C34 C -0.30388(19) 0.08406(17) 0.24865(16) 0.0387(5) Uani 1 1 d . . .
H34 H -0.2251 0.0225 0.2338 0.046 Uiso 1 1 calc R . .
C35 C -0.4227(2) 0.0664(2) 0.27688(19) 0.0488(6) Uani 1 1 d . . .
H35 H -0.4250 -0.0073 0.2823 0.059 Uiso 1 1 calc R . .
C36 C -0.5376(2) 0.1547(2) 0.29714(19) 0.0502(6) Uani 1 1 d . . .
H36 H -0.6192 0.1426 0.3156 0.060 Uiso 1 1 calc R . .
C37 C -0.5336(2) 0.2602(2) 0.2906(2) 0.0532(6) Uani 1 1 d . . .
H37 H -0.6128 0.3214 0.3051 0.064 Uiso 1 1 calc R . .
C38 C -0.41416(19) 0.27835(18) 0.26262(17) 0.0412(5) Uani 1 1 d . . .
H38 H -0.4125 0.3521 0.2579 0.049 Uiso 1 1 calc R . .
C41 C 0.1217(2) 0.1916(2) -0.13960(15) 0.0426(5) Uani 1 1 d . . .
H41A H 0.0651 0.2698 -0.1324 0.064 Uiso 1 1 calc R . .
H41B H 0.1728 0.1872 -0.2072 0.064 Uiso 1 1 calc R . .
H41C H 0.1810 0.1670 -0.1000 0.064 Uiso 1 1 calc R . .
O41 O 0.04390(13) 0.12099(11) -0.10963(9) 0.0308(3) Uani 1 1 d . . .
H41 H -0.0134 0.1370 -0.0574 0.046 Uiso 1 1 calc R . .
C42 C -0.3467(2) 0.1065(2) 0.50888(17) 0.0555(6) Uani 1 1 d . . .
H42A H -0.3424 0.0440 0.5623 0.083 Uiso 1 1 calc R . .
H42B H -0.3819 0.0935 0.4644 0.083 Uiso 1 1 calc R . .
H42C H -0.4039 0.1775 0.5340 0.083 Uiso 1 1 calc R . .
O42 O -0.22180(14) 0.11302(14) 0.46045(9) 0.0426(4) Uani 1 1 d . . .
H42 H -0.2003 0.1422 0.4928 0.064 Uiso 1 1 calc R . .
C43 C 0.4186(8) -0.4702(7) 0.4694(6) 0.106(3) Uiso 0.50 1 d P . .
H43A H 0.4205 -0.4100 0.4958 0.160 Uiso 0.50 1 calc PR . .
H43B H 0.4728 -0.4697 0.4022 0.160 Uiso 0.50 1 calc PR . .
H43C H 0.4527 -0.5434 0.5067 0.160 Uiso 0.50 1 calc PR . .
O43 O 0.2876(5) -0.4523(4) 0.4745(4) 0.0854(13) Uiso 0.50 1 d P . .
H43 H 0.2368 -0.3978 0.5045 0.128 Uiso 0.50 1 calc PR . .

loop_
_atom_site_aniso_label
_atom_site_aniso_U_11
_atom_site_aniso_U_22
_atom_site_aniso_U_33
_atom_site_aniso_U_23
_atom_site_aniso_U_13
_atom_site_aniso_U_12
Ni 0.02104(11) 0.02601(12) 0.01895(11) -0.00647(8) -0.00683(8) -0.00768(8)
N1 0.0241(7) 0.0300(8) 0.0271(7) -0.0088(6) -0.0064(6) -0.0103(6)
N2 0.0224(7) 0.0341(8) 0.0268(7) -0.0098(6) -0.0048(6) -0.0105(6)
N3 0.0633(12) 0.0440(10) 0.0265(8) -0.0149(7) -0.0067(8) -0.0237(9)
N4 0.0374(9) 0.0510(10) 0.0290(8) -0.0165(7) -0.0106(7) -0.0066(8)
O1 0.0285(6) 0.0253(6) 0.0241(6) -0.0064(5) -0.0134(5) -0.0079(5)
O2 0.0318(6) 0.0279(6) 0.0229(6) -0.0051(5) -0.0125(5) -0.0102(5)
O3 0.0503(8) 0.0337(7) 0.0291(7) 0.0012(5) -0.0231(6) -0.0161(6)
O4 0.0216(6) 0.0283(6) 0.0167(5) -0.0043(5) -0.0061(5) -0.0054(5)
O5 0.0247(6) 0.0340(7) 0.0185(6) -0.0067(5) -0.0060(5) -0.0077(5)
O6 0.0312(7) 0.0668(10) 0.0238(7) -0.0073(6) -0.0134(6) -0.0090(7)
C1 0.0519(12) 0.0442(12) 0.0325(10) -0.0066(9) -0.0078(9) -0.0266(10)
C2 0.0697(16) 0.0506(13) 0.0428(13) -0.0015(10) -0.0119(11) -0.0374(12)
C3 0.0466(12) 0.0342(11) 0.0617(14) -0.0119(10) -0.0155(11) -0.0182(10)
C4 0.0338(10) 0.0365(10) 0.0470(12) -0.0196(9) -0.0102(9) -0.0099(8)
C5 0.0218(8) 0.0350(10) 0.0347(10) -0.0130(8) -0.0092(7) -0.0071(7)
C6 0.0293(10) 0.0454(11) 0.0455(12) -0.0155(9) -0.0134(9) -0.0123(9)
C7 0.0295(11) 0.0666(15) 0.0608(15) -0.0224(12) -0.0158(10) -0.0097(10)
C8 0.0266(10) 0.0562(14) 0.0556(14) -0.0187(11) -0.0054(9) -0.0031(10)
C9 0.0348(11) 0.0449(12) 0.0370(11) -0.0140(9) -0.0023(9) -0.0083(9)
C10 0.0297(9) 0.0354(10) 0.0266(9) -0.0055(7) -0.0036(7) -0.0124(8)
C11 0.0237(8) 0.0298(9) 0.0237(8) -0.0078(7) -0.0088(7) -0.0061(7)
C12 0.0273(8) 0.0245(8) 0.0235(8) -0.0050(6) -0.0109(7) -0.0069(7)
C13 0.0281(9) 0.0241(8) 0.0293(9) -0.0056(7) -0.0079(7) -0.0076(7)
C14 0.0427(12) 0.0450(13) 0.0777(17) -0.0304(12) -0.0332(12) 0.0042(10)
C15 0.0388(13) 0.0512(14) 0.104(2) -0.0375(15) -0.0317(14) 0.0087(11)
C16 0.0373(12) 0.0350(11) 0.0638(15) -0.0205(11) -0.0015(11) -0.0019(9)
C17 0.0506(13) 0.0417(12) 0.0348(11) -0.0157(9) -0.0037(10) -0.0066(10)
C18 0.0369(10) 0.0382(11) 0.0307(10) -0.0109(8) -0.0100(8) -0.0041(9)
C19 0.0315(9) 0.0313(9) 0.0204(8) -0.0068(7) -0.0094(7) -0.0114(7)
C20 0.0369(10) 0.0330(10) 0.0345(10) -0.0100(8) -0.0067(8) -0.0116(8)
C21 0.0504(13) 0.0385(11) 0.0432(12) -0.0069(9) -0.0073(10) -0.0227(10)
C22 0.0419(12) 0.0585(14) 0.0401(12) -0.0128(10) -0.0007(9) -0.0300(11)
C23 0.0337(11) 0.0481(12) 0.0481(13) -0.0158(10) -0.0019(9) -0.0137(9)
C24 0.0359(10) 0.0344(10) 0.0385(11) -0.0101(8) -0.0063(8) -0.0121(8)
C25 0.0278(9) 0.0337(9) 0.0200(8) -0.0039(7) -0.0086(7) -0.0094(7)
C26 0.0233(8) 0.0286(9) 0.0213(8) -0.0040(6) -0.0088(7) -0.0058(7)
C27 0.0213(8) 0.0288(9) 0.0408(10) -0.0039(8) -0.0110(8) -0.0065(7)
C28 0.0529(14) 0.0370(12) 0.0551(14) 0.0056(10) -0.0081(11) -0.0115(11)
C29 0.0603(17) 0.0344(13) 0.110(3) 0.0176(15) -0.0108(17) -0.0182(12)
C30 0.0489(15) 0.0286(12) 0.142(3) -0.0161(16) -0.0277(18) -0.0113(11)
C31 0.0541(15) 0.0402(13) 0.108(2) -0.0320(14) -0.0404(15) -0.0044(11)
C32 0.0448(12) 0.0317(10) 0.0569(13) -0.0126(9) -0.0243(10) -0.0075(9)
C33 0.0247(8) 0.0337(9) 0.0226(8) -0.0059(7) -0.0096(7) -0.0081(7)
C34 0.0291(10) 0.0376(11) 0.0527(13) -0.0176(9) -0.0112(9) -0.0078(8)
C35 0.0381(11) 0.0480(13) 0.0717(16) -0.0202(11) -0.0144(11) -0.0199(10)
C36 0.0293(11) 0.0629(15) 0.0674(16) -0.0190(12) -0.0127(10) -0.0194(10)
C37 0.0255(10) 0.0515(14) 0.0819(18) -0.0203(13) -0.0167(11) -0.0041(9)
C38 0.0289(10) 0.0365(11) 0.0589(14) -0.0101(10) -0.0160(9) -0.0066(8)
C41 0.0442(12) 0.0592(14) 0.0363(11) -0.0085(10) -0.0088(9) -0.0308(11)
O41 0.0333(7) 0.0438(7) 0.0230(6) -0.0076(5) -0.0090(5) -0.0182(6)
C42 0.0520(14) 0.0865(19) 0.0391(12) -0.0169(12) -0.0015(10) -0.0398(14)
O42 0.0492(8) 0.0707(10) 0.0217(7) -0.0124(6) -0.0046(6) -0.0354(8)

loop_
_atom_type_symbol
_atom_type_description
_atom_type_scat_dispersion_real
_atom_type_scat_dispersion_imag
_atom_type_scat_source
C C 0.0033 0.0016 'International Tables Vol C Tables 4.2.6.8 and 6.1.1.4'
H H 0.0000 0.0000 'International Tables Vol C Tables 4.2.6.8 and 6.1.1.4'
N N 0.0061 0.0033 'International Tables Vol C Tables 4.2.6.8 and 6.1.1.4'
O O 0.0106 0.0060 'International Tables Vol C Tables 4.2.6.8 and 6.1.1.4'
Ni Ni 0.3393 1.1124 'International Tables Vol C Tables 4.2.6.8 and 6.1.1.4'

loop_
_geom_angle_atom_site_label_1
_geom_angle_atom_site_label_2
_geom_angle_atom_site_label_3
_geom_angle
_geom_angle_site_symmetry_1
_geom_angle_site_symmetry_3
_geom_angle_publ_flag
O5 Ni O2 165.27(5) . . ?
O5 Ni O1 91.41(5) . . ?
O2 Ni O1 76.15(5) . . ?
O5 Ni N1 95.74(6) . . ?
O2 Ni N1 96.33(5) . . ?
O1 Ni N1 172.17(5) . . ?
O5 Ni N2 95.64(6) . . ?
O2 Ni N2 92.26(6) . . ?
O1 Ni N2 90.04(5) . . ?
N1 Ni N2 92.44(6) . . ?
O5 Ni O4 76.59(5) . . ?
O2 Ni O4 95.10(5) . . ?
O1 Ni O4 89.07(5) . . ?
N1 Ni O4 89.47(5) . . ?
N2 Ni O4 172.15(5) . . ?
C1 N1 C5 117.59(16) . . ?
C1 N1 Ni 115.46(12) . . ?
C5 N1 Ni 126.13(12) . . ?
C10 N2 C6 117.13(16) . . ?
C10 N2 Ni 126.36(12) . . ?
C6 N2 Ni 114.52(12) . . ?
C12 O1 Ni 118.00(10) . . ?
C11 O2 Ni 120.31(11) . . ?
C26 O4 Ni 116.63(10) . . ?
C25 O5 Ni 119.99(11) . . ?
N1 C1 C2 124.1(2) . . ?
C1 C2 C3 118.1(2) . . ?
C4 C3 C2 119.37(19) . . ?
C3 C4 C5 119.55(19) . . ?
N3 C5 N1 118.51(17) . . ?
N3 C5 C4 120.38(17) . . ?
N1 C5 C4 121.12(18) . . ?
C7 C6 N2 124.63(19) . . ?
C6 C7 C8 117.7(2) . . ?
C9 C8 C7 119.8(2) . . ?
C8 C9 C10 119.3(2) . . ?
N4 C10 N2 118.46(17) . . ?
N4 C10 C9 120.20(18) . . ?
N2 C10 C9 121.33(18) . . ?
O3 C11 O2 124.63(16) . . ?
O3 C11 C12 117.46(15) . . ?
O2 C11 C12 117.91(14) . . ?
O1 C12 C19 109.12(13) . . ?
O1 C12 C13 109.82(14) . . ?
C19 C12 C13 113.66(14) . . ?
O1 C12 C11 105.05(13) . . ?
C19 C12 C11 107.62(14) . . ?
C13 C12 C11 111.18(14) . . ?
C14 C13 C18 117.58(18) . . ?
C14 C13 C12 123.41(17) . . ?
C18 C13 C12 119.00(16) . . ?
C13 C14 C15 120.7(2) . . ?
C16 C15 C14 120.8(2) . . ?
C15 C16 C17 119.2(2) . . ?
C16 C17 C18 120.1(2) . . ?
C17 C18 C13 121.6(2) . . ?
C20 C19 C24 118.53(17) . . ?
C20 C19 C12 122.89(16) . . ?
C24 C19 C12 118.55(16) . . ?
C21 C20 C19 120.19(19) . . ?
C22 C21 C20 120.7(2) . . ?
C23 C22 C21 119.5(2) . . ?
C22 C23 C24 120.3(2) . . ?
C23 C24 C19 120.82(19) . . ?
O6 C25 O5 124.49(16) . . ?
O6 C25 C26 118.69(15) . . ?
O5 C25 C26 116.77(14) . . ?
O4 C26 C33 108.98(14) . . ?
O4 C26 C27 110.22(14) . . ?
C33 C26 C27 112.79(14) . . ?
O4 C26 C25 104.78(13) . . ?
C33 C26 C25 110.29(14) . . ?
C27 C26 C25 109.48(14) . . ?
C32 C27 C28 117.7(2) . . ?
C32 C27 C26 119.31(17) . . ?
C28 C27 C26 123.03(19) . . ?
C27 C28 C29 120.2(3) . . ?
C30 C29 C28 121.2(3) . . ?
C29 C30 C31 119.1(2) . . ?
C30 C31 C32 120.9(3) . . ?
C31 C32 C27 121.0(2) . . ?
C38 C33 C34 118.41(17) . . ?
C38 C33 C26 122.80(17) . . ?
C34 C33 C26 118.77(16) . . ?
C35 C34 C33 120.74(19) . . ?
C36 C35 C34 120.5(2) . . ?
C37 C36 C35 119.4(2) . . ?
C36 C37 C38 120.4(2) . . ?
C33 C38 C37 120.6(2) . . ?

loop_
_geom_bond_atom_site_label_1
_geom_bond_atom_site_label_2
_geom_bond_distance
_geom_bond_site_symmetry_2
_geom_bond_publ_flag
Ni O5 2.0145(12) . ?
Ni O2 2.0242(13) . ?
Ni O1 2.0798(12) . ?
Ni N1 2.0863(15) . ?
Ni N2 2.0867(15) . ?
Ni O4 2.1008(13) . ?
N1 C1 1.342(2) . ?
N1 C5 1.345(2) . ?
N2 C10 1.349(2) . ?
N2 C6 1.359(2) . ?
N3 C5 1.340(3) . ?
N4 C10 1.343(2) . ?
O1 C12 1.431(2) . ?
O2 C11 1.258(2) . ?
O3 C11 1.244(2) . ?
O4 C26 1.433(2) . ?
O5 C25 1.263(2) . ?
O6 C25 1.241(2) . ?
C1 C2 1.360(3) . ?
C2 C3 1.389(3) . ?
C3 C4 1.355(3) . ?
C4 C5 1.407(3) . ?
C6 C7 1.355(3) . ?
C7 C8 1.393(3) . ?
C8 C9 1.364(3) . ?
C9 C10 1.409(3) . ?
C11 C12 1.548(2) . ?
C12 C19 1.527(2) . ?
C12 C13 1.532(2) . ?
C13 C14 1.381(3) . ?
C13 C18 1.385(3) . ?
C14 C15 1.391(3) . ?
C15 C16 1.366(4) . ?
C16 C17 1.373(3) . ?
C17 C18 1.381(3) . ?
C19 C20 1.387(3) . ?
C19 C24 1.388(3) . ?
C20 C21 1.386(3) . ?
C21 C22 1.375(3) . ?
C22 C23 1.374(3) . ?
C23 C24 1.381(3) . ?
C25 C26 1.545(2) . ?
C26 C33 1.529(2) . ?
C26 C27 1.529(2) . ?
C27 C32 1.382(3) . ?
C27 C28 1.383(3) . ?
C28 C29 1.391(4) . ?
C29 C30 1.356(5) . ?
C30 C31 1.356(4) . ?
C31 C32 1.382(3) . ?
C33 C38 1.379(3) . ?
C33 C34 1.383(3) . ?
C34 C35 1.381(3) . ?
C35 C36 1.373(3) . ?
C36 C37 1.366(3) . ?
C37 C38 1.392(3) . ?
C41 O41 1.413(2) . ?
C42 O42 1.393(3) . ?
C43 O43 1.422(9) . ?

loop_
_geom_torsion_atom_site_label_1
_geom_torsion_atom_site_label_2
_geom_torsion_atom_site_label_3
_geom_torsion_atom_site_label_4
_geom_torsion
_geom_torsion_site_symmetry_1
_geom_torsion_site_symmetry_2
_geom_torsion_site_symmetry_3
_geom_torsion_site_symmetry_4
_geom_torsion_publ_flag
O5 Ni N1 C1 -36.04(15) . . . . ?
O2 Ni N1 C1 152.42(14) . . . . ?
O1 Ni N1 C1 168.2(3) . . . . ?
N2 Ni N1 C1 59.87(15) . . . . ?
O4 Ni N1 C1 -112.51(14) . . . . ?
O5 Ni N1 C5 133.35(14) . . . . ?
O2 Ni N1 C5 -38.18(15) . . . . ?
O1 Ni N1 C5 -22.4(5) . . . . ?
N2 Ni N1 C5 -130.73(15) . . . . ?
O4 Ni N1 C5 56.89(14) . . . . ?
O5 Ni N2 C10 -41.90(16) . . . . ?
O2 Ni N2 C10 125.66(15) . . . . ?
O1 Ni N2 C10 49.52(15) . . . . ?
N1 Ni N2 C10 -137.91(15) . . . . ?
O4 Ni N2 C10 -33.9(5) . . . . ?
O5 Ni N2 C6 154.76(14) . . . . ?
O2 Ni N2 C6 -37.68(14) . . . . ?
O1 Ni N2 C6 -113.82(14) . . . . ?
N1 Ni N2 C6 58.75(14) . . . . ?
O4 Ni N2 C6 162.7(3) . . . . ?
O5 Ni O1 C12 173.04(11) . . . . ?
O2 Ni O1 C12 -14.92(11) . . . . ?
N1 Ni O1 C12 -31.1(4) . . . . ?
N2 Ni O1 C12 77.40(11) . . . . ?
O4 Ni O1 C12 -110.40(11) . . . . ?
O5 Ni O2 C11 42.0(3) . . . . ?
O1 Ni O2 C11 8.97(12) . . . . ?
N1 Ni O2 C11 -173.22(12) . . . . ?
N2 Ni O2 C11 -80.51(13) . . . . ?
O4 Ni O2 C11 96.75(13) . . . . ?
O5 Ni O4 C26 -11.62(11) . . . . ?
O2 Ni O4 C26 -179.29(11) . . . . ?
O1 Ni O4 C26 -103.29(11) . . . . ?
N1 Ni O4 C26 84.40(11) . . . . ?
N2 Ni O4 C26 -19.8(4) . . . . ?
O2 Ni O5 C25 52.7(2) . . . . ?
O1 Ni O5 C25 84.67(13) . . . . ?
N1 Ni O5 C25 -92.12(13) . . . . ?
N2 Ni O5 C25 174.84(13) . . . . ?
O4 Ni O5 C25 -4.04(13) . . . . ?
C5 N1 C1 C2 -2.1(3) . . . . ?
Ni N1 C1 C2 168.28(19) . . . . ?
N1 C1 C2 C3 -0.7(4) . . . . ?
C1 C2 C3 C4 1.8(4) . . . . ?
C2 C3 C4 C5 -0.2(3) . . . . ?
C1 N1 C5 N3 -176.55(18) . . . . ?
Ni N1 C5 N3 14.3(2) . . . . ?
C1 N1 C5 C4 3.7(3) . . . . ?
Ni N1 C5 C4 -165.52(13) . . . . ?
C3 C4 C5 N3 177.6(2) . . . . ?
C3 C4 C5 N1 -2.6(3) . . . . ?
C10 N2 C6 C7 -3.4(3) . . . . ?
Ni N2 C6 C7 161.53(19) . . . . ?
N2 C6 C7 C8 1.2(4) . . . . ?
C6 C7 C8 C9 1.7(4) . . . . ?
C7 C8 C9 C10 -2.4(4) . . . . ?
C6 N2 C10 N4 -176.68(18) . . . . ?
Ni N2 C10 N4 20.4(2) . . . . ?
C6 N2 C10 C9 2.7(3) . . . . ?
Ni N2 C10 C9 -160.26(15) . . . . ?
C8 C9 C10 N4 179.5(2) . . . . ?
C8 C9 C10 N2 0.1(3) . . . . ?
Ni O2 C11 O3 178.77(13) . . . . ?
Ni O2 C11 C12 -2.1(2) . . . . ?
Ni O1 C12 C19 132.07(11) . . . . ?
Ni O1 C12 C13 -102.73(13) . . . . ?
Ni O1 C12 C11 16.91(16) . . . . ?
O3 C11 C12 O1 169.63(15) . . . . ?
O2 C11 C12 O1 -9.6(2) . . . . ?
O3 C11 C12 C19 53.4(2) . . . . ?
O2 C11 C12 C19 -125.78(16) . . . . ?
O3 C11 C12 C13 -71.6(2) . . . . ?
O2 C11 C12 C13 109.15(17) . . . . ?
O1 C12 C13 C14 129.3(2) . . . . ?
C19 C12 C13 C14 -108.1(2) . . . . ?
C11 C12 C13 C14 13.5(3) . . . . ?
O1 C12 C13 C18 -49.5(2) . . . . ?
C19 C12 C13 C18 73.1(2) . . . . ?
C11 C12 C13 C18 -165.33(17) . . . . ?
C18 C13 C14 C15 -0.6(4) . . . . ?
C12 C13 C14 C15 -179.5(2) . . . . ?
C13 C14 C15 C16 0.0(4) . . . . ?
C14 C15 C16 C17 1.0(4) . . . . ?
C15 C16 C17 C18 -1.2(4) . . . . ?
C16 C17 C18 C13 0.5(3) . . . . ?
C14 C13 C18 C17 0.4(3) . . . . ?
C12 C13 C18 C17 179.28(19) . . . . ?
O1 C12 C19 C20 137.70(17) . . . . ?
C13 C12 C19 C20 14.8(2) . . . . ?
C11 C12 C19 C20 -108.82(18) . . . . ?
O1 C12 C19 C24 -44.3(2) . . . . ?
C13 C12 C19 C24 -167.26(16) . . . . ?
C11 C12 C19 C24 69.2(2) . . . . ?
C24 C19 C20 C21 1.7(3) . . . . ?
C12 C19 C20 C21 179.72(18) . . . . ?
C19 C20 C21 C22 -0.4(3) . . . . ?
C20 C21 C22 C23 -1.0(3) . . . . ?
C21 C22 C23 C24 1.0(3) . . . . ?
C22 C23 C24 C19 0.4(3) . . . . ?
C20 C19 C24 C23 -1.7(3) . . . . ?
C12 C19 C24 C23 -179.82(18) . . . . ?
Ni O5 C25 O6 -164.48(15) . . . . ?
Ni O5 C25 C26 17.9(2) . . . . ?
Ni O4 C26 C33 139.34(11) . . . . ?
Ni O4 C26 C27 -96.39(13) . . . . ?
Ni O4 C26 C25 21.31(15) . . . . ?
O6 C25 C26 O4 157.34(16) . . . . ?
O5 C25 C26 O4 -24.9(2) . . . . ?
O6 C25 C26 C33 40.2(2) . . . . ?
O5 C25 C26 C33 -142.07(16) . . . . ?
O6 C25 C26 C27 -84.5(2) . . . . ?
O5 C25 C26 C27 93.26(18) . . . . ?
O4 C26 C27 C32 -45.0(2) . . . . ?
C33 C26 C27 C32 77.1(2) . . . . ?
C25 C26 C27 C32 -159.73(16) . . . . ?
O4 C26 C27 C28 136.03(19) . . . . ?
C33 C26 C27 C28 -101.9(2) . . . . ?
C25 C26 C27 C28 21.3(2) . . . . ?
C32 C27 C28 C29 0.2(3) . . . . ?
C26 C27 C28 C29 179.2(2) . . . . ?
C27 C28 C29 C30 -1.5(4) . . . . ?
C28 C29 C30 C31 1.9(4) . . . . ?
C29 C30 C31 C32 -1.0(4) . . . . ?
C30 C31 C32 C27 -0.3(4) . . . . ?
C28 C27 C32 C31 0.7(3) . . . . ?
C26 C27 C32 C31 -178.38(19) . . . . ?
O4 C26 C33 C38 124.73(19) . . . . ?
C27 C26 C33 C38 2.0(2) . . . . ?
C25 C26 C33 C38 -120.77(19) . . . . ?
O4 C26 C33 C34 -53.6(2) . . . . ?
C27 C26 C33 C34 -176.38(17) . . . . ?
C25 C26 C33 C34 60.9(2) . . . . ?
C38 C33 C34 C35 -0.7(3) . . . . ?
C26 C33 C34 C35 177.76(19) . . . . ?
C33 C34 C35 C36 1.0(4) . . . . ?
C34 C35 C36 C37 -1.0(4) . . . . ?
C35 C36 C37 C38 0.6(4) . . . . ?
C34 C33 C38 C37 0.4(3) . . . . ?
C26 C33 C38 C37 -178.0(2) . . . . ?
C36 C37 C38 C33 -0.3(4) . . . . ?
